data_1527800
loop_
_publ_author_name
'Merlo, F.'
'Pani, M.'
'Fornasini, M.L.'

_publ_section_title
;
 R M X compounds formed by alkaline earths, europium and ytterbium - II.
 Ternary phases with M= Zn, Cd and X= Si, Ge, Sn, Pb
;
_journal_name_full 'Journal of the Less-Common Metals'
_journal_page_first 329
_journal_page_last 336
_journal_volume 171
_journal_year 1991
_chemical_formula_sum 'Ba Cd Pb'
_space_group_IT_number 74
_symmetry_space_group_name_Hall '-I 2b 2'
_symmetry_space_group_name_H-M 'I m m a'
_cell_angle_alpha 90
_cell_angle_beta 90
_cell_angle_gamma 90
_cell_formula_units_Z 4
_cell_length_a 5.186
_cell_length_b 8.497
_cell_length_c 8.798
_cell_volume 387.688
_citation_journal_id_ASTM JCOMAH
_cod_data_source_file Merlo_JCOMAH_1991_210.cif
_cod_data_source_block Ba1Cd1Pb1
_cod_original_cell_volume 387.6877
_cod_original_formula_sum 'Ba1 Cd1 Pb1'
_cod_database_code 1527800

loop_
_symmetry_equiv_pos_as_xyz
x,y,z
-x,-y+1/2,z
x,-y,-z
-x,y+1/2,-z
-x,-y,-z
x,y-1/2,-z
-x,y,z
x,-y-1/2,z
x+1/2,y+1/2,z+1/2
-x+1/2,-y+1,z+1/2
x+1/2,-y+1/2,-z+1/2
-x+1/2,y+1,-z+1/2
-x+1/2,-y+1/2,-z+1/2
x+1/2,y,-z+1/2
-x+1/2,y+1/2,z+1/2
x+1/2,-y,z+1/2

loop_
_atom_site_label
_atom_site_type_symbol
_atom_site_fract_x
_atom_site_fract_y
_atom_site_fract_z
_atom_site_occupancy
_atom_site_U_iso_or_equiv
Pb1 Pb 0 0.0568 0.16 0.5 0.0
Cd1 Cd 0 0.0568 0.16 0.5 0.0
Ba1 Ba 0 0.25 0.5466 1 0.0
